data_7058545
loop_
_publ_author_name
'Moreno da Costa, David'
'Borja, Luis'
'Verdugo, Camilo'
'Martinez, Javier'
'Quintero, Celso'
'Jaque, Pablo'
'Trofymchuk, Oleksandra S.'
'Daniliuc, Constantin G.'
'Cabrera, Alan R.'
'Rojas, Rene S.'

_publ_section_title
;
 Unexpected intramolecular N-arylcyano-\b-diketiminate cyclization in new
 aminoquinoline derivative complexes of aluminium for CO2 fixation into
 cyclic carbonates
;
_journal_issue 30
_journal_name_full 'New Journal of Chemistry'
_journal_page_first 12059
_journal_paper_doi 10.1039/C9NJ02499A
_journal_volume 43
_journal_year 2019
_chemical_formula_sum 'C28 H29 Al N4 O2'
_chemical_formula_weight 480.53
_space_group_crystal_system monoclinic
_space_group_IT_number 14
_space_group_name_Hall '-P 2yn'
_space_group_name_H-M_alt 'P 1 21/n 1'
_symmetry_space_group_name_Hall '-P 2yn'
_symmetry_space_group_name_H-M 'P 1 21/n 1'
_atom_sites_solution_hydrogens geom
_audit_creation_method 'APEX3 v2016.1-0'
_audit_update_record
;
2019-04-30 deposited with the CCDC.    2019-06-27 downloaded from the CCDC.
;
_cell_angle_alpha 90
_cell_angle_beta 101.9210(10)
_cell_angle_gamma 90
_cell_formula_units_Z 4
_cell_length_a 9.1200(2)
_cell_length_b 26.0690(6)
_cell_length_c 10.7107(2)
_cell_measurement_reflns_used 9927
_cell_measurement_temperature 100.(2)
_cell_measurement_theta_max 66.6306
_cell_measurement_theta_min 3.3907
_cell_volume 2491.54(9)
_computing_cell_refinement 'SAINT V8.37A (Bruker AXS Inc., 2015)'
_computing_data_collection 'APEX3 v2016.1-0 (Bruker AXS Inc., 2016)'
_computing_data_reduction 'SAINT V8.37A (Bruker AXS Inc., 2015)'
_computing_molecular_graphics 'APEX3 v2016.1-0 (Bruker AXS Inc., 2016)'
_computing_publication_material 'APEX3 v2016.1-0 (Bruker AXS Inc., 2016)'
_computing_structure_refinement 'SHELXL-2014/7 (Sheldrick, 2014)'
_computing_structure_solution 'SHELXL-2014/7 (Sheldrick, 2014)'
_diffrn_ambient_temperature 100.(2)
_diffrn_detector_area_resol_mean 8.3333
_diffrn_measured_fraction_theta_full 0.985
_diffrn_measured_fraction_theta_max 0.985
_diffrn_measurement_device_type 'Kappa CCD APEXII'
_diffrn_measurement_method 'phi / omega scans'
_diffrn_radiation_monochromator graphite
_diffrn_radiation_type CuK\a
_diffrn_radiation_wavelength 1.54178
_diffrn_reflns_av_R_equivalents 0.0447
_diffrn_reflns_av_unetI/netI 0.0247
_diffrn_reflns_limit_h_max 10
_diffrn_reflns_limit_h_min -10
_diffrn_reflns_limit_k_max 31
_diffrn_reflns_limit_k_min -30
_diffrn_reflns_limit_l_max 12
_diffrn_reflns_limit_l_min -12
_diffrn_reflns_number 33282
_diffrn_reflns_theta_full 66.63
_diffrn_reflns_theta_max 66.63
_diffrn_reflns_theta_min 4.55
_diffrn_source 'fine-focus sealed tube'
_diffrn_source_type 'fine-focus sealed tube'
_exptl_absorpt_coefficient_mu 0.972
_exptl_absorpt_correction_T_max 0.89
_exptl_absorpt_correction_T_min 0.77
_exptl_absorpt_correction_type multi-scan
_exptl_absorpt_process_details
;
Bruker AXS (2014). SADABS, Version 2014/5, Bruker AXS Inc., Madison, Wisconsin,
USA.
;
_exptl_crystal_colour yellow
_exptl_crystal_density_diffrn 1.281
_exptl_crystal_density_method 'not measured'
_exptl_crystal_description prism
_exptl_crystal_F_000 1016
_exptl_crystal_size_max 0.210
_exptl_crystal_size_mid 0.180
_exptl_crystal_size_min 0.120
_refine_diff_density_max 0.314
_refine_diff_density_min -0.327
_refine_ls_extinction_method none
_refine_ls_goodness_of_fit_ref 1.056
_refine_ls_hydrogen_treatment constr
_refine_ls_matrix_type full
_refine_ls_number_parameters 322
_refine_ls_number_reflns 4337
_refine_ls_number_restraints 0
_refine_ls_restrained_S_all 1.056
_refine_ls_R_factor_all 0.0418
_refine_ls_R_factor_gt 0.0353
_refine_ls_shift/su_max 0.001
_refine_ls_shift/su_mean 0.000
_refine_ls_structure_factor_coef Fsqd
_refine_ls_weighting_details 'w=1/[\s^2^(Fo^2^)+(0.0447P)^2^+1.2409P] where P=(Fo^2^+2Fc^2^)/3'
_refine_ls_weighting_scheme calc
_refine_ls_wR_factor_gt 0.0907
_refine_ls_wR_factor_ref 0.0940
_reflns_number_gt 3766
_reflns_number_total 4337
_reflns_threshold_expression 'I > 2\s(I)'
_cod_data_source_file c9nj02499a2.cif
_cod_data_source_block dan9460
_cod_depositor_comments 'Adding full bibliography for 7058543--7058545.cif.'
_cod_database_code 7058545

loop_
_space_group_symop_operation_xyz
'x, y, z'
'-x+1/2, y+1/2, -z+1/2'
'-x, -y, -z'
'x-1/2, -y-1/2, z-1/2'

loop_
_atom_site_type_symbol
_atom_site_label
_atom_site_fract_x
_atom_site_fract_y
_atom_site_fract_z
_atom_site_U_iso_or_equiv
_atom_site_adp_type
_atom_site_calc_flag
_atom_site_refinement_flags_adp
_atom_site_refinement_flags_posn
_atom_site_occupancy
Al Al1 0.39143(5) 0.58501(2) 0.37567(4) 0.01608(13) Uani d . . 1
C C1 0.41487(17) 0.64260(6) 0.15130(14) 0.0148(3) Uani d . . 1
C C2 0.40103(18) 0.68885(6) 0.06572(15) 0.0186(3) Uani d . . 1
H H2A 0.307 0.6869 0.0021 0.028 Uiso calc U R 1
H H2B 0.4857 0.6898 0.0223 0.028 Uiso calc U R 1
H H2C 0.4014 0.72 0.1169 0.028 Uiso calc U R 1
C C3 0.3226(2) 0.51753(6) 0.31082(17) 0.0259(4) Uani d . . 1
H H3A 0.3569 0.5108 0.2314 0.039 Uiso calc U R 1
H H3B 0.2129 0.5164 0.2942 0.039 Uiso calc U R 1
H H3C 0.3635 0.4914 0.3742 0.039 Uiso calc U R 1
C C4 0.32372(19) 0.60650(7) 0.52969(15) 0.0225(4) Uani d . . 1
H H4A 0.3589 0.5818 0.5984 0.034 Uiso calc U R 1
H H4B 0.214 0.6079 0.5119 0.034 Uiso calc U R 1
H H4C 0.3644 0.6405 0.5559 0.034 Uiso calc U R 1
C C11 0.23509(18) 0.67940(6) 0.25509(14) 0.0161(3) Uani d . . 1
C C12 0.28805(19) 0.72214(6) 0.33060(15) 0.0191(3) Uani d . . 1
C C13 0.1847(2) 0.76065(6) 0.33980(16) 0.0245(4) Uani d . . 1
H H13 0.2167 0.7902 0.39 0.029 Uiso calc U R 1
C C14 0.0362(2) 0.75669(6) 0.27722(16) 0.0261(4) Uani d . . 1
H H14 -0.032 0.7836 0.2835 0.031 Uiso calc U R 1
C C15 -0.01282(19) 0.71360(6) 0.20570(15) 0.0222(4) Uani d . . 1
H H15 -0.115 0.7111 0.1637 0.027 Uiso calc U R 1
C C16 0.08521(18) 0.67365(6) 0.19413(14) 0.0184(3) Uani d . . 1
C C17 0.4498(2) 0.72635(6) 0.39732(16) 0.0243(4) Uani d . . 1
H H17A 0.4731 0.6995 0.4624 0.036 Uiso calc U R 1
H H17B 0.4676 0.7601 0.438 0.036 Uiso calc U R 1
H H17C 0.5139 0.7222 0.335 0.036 Uiso calc U R 1
C C18 0.03091(19) 0.62586(6) 0.11949(16) 0.0231(4) Uani d . . 1
H H18A -0.0753 0.6297 0.0796 0.035 Uiso calc U R 1
H H18B 0.0437 0.5963 0.1771 0.035 Uiso calc U R 1
H H18C 0.0891 0.6205 0.0532 0.035 Uiso calc U R 1
C C21 0.52378(17) 0.60169(6) 0.13843(14) 0.0152(3) Uani d . . 1
C C22 0.61701(17) 0.58091(6) 0.24688(14) 0.0155(3) Uani d . . 1
C C23 0.72624(17) 0.54358(6) 0.22956(15) 0.0164(3) Uani d . . 1
C C24 0.81798(17) 0.51666(6) 0.33156(15) 0.0191(3) Uani d . . 1
H H24 0.8087 0.5233 0.4168 0.023 Uiso calc U R 1
C C25 0.91984(18) 0.48120(6) 0.30854(16) 0.0221(4) Uani d . . 1
H H25 0.9804 0.4633 0.3778 0.027 Uiso calc U R 1
C C26 0.93556(18) 0.47099(6) 0.18251(16) 0.0228(4) Uani d . . 1
H H26 1.0091 0.4473 0.1675 0.027 Uiso calc U R 1
C C27 0.84519(18) 0.49516(6) 0.08209(16) 0.0211(4) Uani d . . 1
H H27 0.8551 0.4877 -0.0026 0.025 Uiso calc U R 1
C C28 0.73688(17) 0.53128(6) 0.10311(15) 0.0173(3) Uani d . . 1
C C29 0.53866(17) 0.58387(6) 0.01431(14) 0.0167(3) Uani d . . 1
C C30 0.43206(19) 0.59908(6) -0.10720(15) 0.0218(4) Uani d . . 1
H H30A 0.4719 0.6291 -0.1444 0.033 Uiso calc U R 1
H H30B 0.3342 0.6076 -0.0883 0.033 Uiso calc U R 1
H H30C 0.4208 0.5705 -0.1679 0.033 Uiso calc U R 1
C C31 0.71418(17) 0.61518(6) 0.45647(14) 0.0156(3) Uani d . . 1
C C32 0.71385(18) 0.61461(6) 0.58807(14) 0.0179(3) Uani d . . 1
H H32 0.6317 0.5998 0.6169 0.021 Uiso calc U R 1
C C33 0.83105(18) 0.63524(6) 0.67504(15) 0.0197(3) Uani d . . 1
H H33 0.8315 0.6336 0.7637 0.024 Uiso calc U R 1
C C34 0.94898(18) 0.65851(6) 0.63272(15) 0.0202(3) Uani d . . 1
C C35 0.94926(18) 0.66215(6) 0.50331(16) 0.0207(3) Uani d . . 1
H H35 1.028 0.6796 0.4751 0.025 Uiso calc U R 1
C C36 0.83370(18) 0.64015(6) 0.41652(15) 0.0190(3) Uani d . . 1
H H36 0.8346 0.6418 0.3281 0.023 Uiso calc U R 1
N N1 0.33945(14) 0.63878(5) 0.24114(12) 0.0149(3) Uani d . . 1
N N2 0.64256(15) 0.55109(5) -0.00199(12) 0.0188(3) Uani d . . 1
N N3 0.59680(14) 0.59308(5) 0.37029(12) 0.0157(3) Uani d . . 1
N N4 1.07529(16) 0.67814(5) 0.72485(14) 0.0257(3) Uani d . . 1
O O1 1.08841(15) 0.66490(5) 0.83763(12) 0.0332(3) Uani d . . 1
O O2 1.16484(14) 0.70708(5) 0.68846(13) 0.0351(3) Uani d . . 1

loop_
_atom_site_aniso_label
_atom_site_aniso_U_11
_atom_site_aniso_U_22
_atom_site_aniso_U_33
_atom_site_aniso_U_12
_atom_site_aniso_U_13
_atom_site_aniso_U_23
Al1 0.0156(2) 0.0171(2) 0.0157(2) -0.00056(17) 0.00384(18) 0.00114(18)
C1 0.0139(7) 0.0169(8) 0.0122(7) -0.0039(6) -0.0008(6) -0.0026(6)
C2 0.0219(8) 0.0179(8) 0.0164(8) -0.0007(6) 0.0051(6) 0.0009(6)
C3 0.0261(9) 0.0188(8) 0.0314(9) -0.0041(7) 0.0028(7) 0.0001(7)
C4 0.0202(9) 0.0292(9) 0.0194(8) 0.0026(7) 0.0071(7) 0.0010(7)
C11 0.0199(8) 0.0151(8) 0.0145(7) 0.0015(6) 0.0062(6) 0.0030(6)
C12 0.0256(9) 0.0168(8) 0.0165(8) -0.0016(6) 0.0078(7) 0.0016(6)
C13 0.0377(10) 0.0169(8) 0.0208(8) 0.0005(7) 0.0107(7) -0.0012(7)
C14 0.0347(10) 0.0219(9) 0.0248(9) 0.0102(7) 0.0137(8) 0.0048(7)
C15 0.0211(9) 0.0262(9) 0.0201(8) 0.0050(7) 0.0065(7) 0.0065(7)
C16 0.0207(8) 0.0207(8) 0.0144(7) 0.0004(6) 0.0054(6) 0.0045(6)
C17 0.0303(10) 0.0215(8) 0.0207(8) -0.0058(7) 0.0047(7) -0.0044(7)
C18 0.0189(9) 0.0248(9) 0.0240(9) -0.0010(7) 0.0006(7) -0.0007(7)
C21 0.0139(8) 0.0156(7) 0.0165(8) -0.0028(6) 0.0039(6) 0.0003(6)
C22 0.0144(8) 0.0168(8) 0.0154(7) -0.0047(6) 0.0033(6) -0.0009(6)
C23 0.0127(8) 0.0174(8) 0.0193(8) -0.0041(6) 0.0037(6) 0.0002(6)
C24 0.0172(8) 0.0217(8) 0.0181(8) -0.0022(6) 0.0027(6) 0.0000(6)
C25 0.0170(8) 0.0224(9) 0.0256(9) 0.0005(7) 0.0008(7) 0.0022(7)
C26 0.0179(8) 0.0196(8) 0.0308(9) 0.0011(6) 0.0051(7) -0.0032(7)
C27 0.0189(8) 0.0220(8) 0.0241(8) -0.0015(6) 0.0082(7) -0.0042(7)
C28 0.0157(8) 0.0172(8) 0.0194(8) -0.0035(6) 0.0044(6) -0.0011(6)
C29 0.0175(8) 0.0169(8) 0.0156(7) -0.0028(6) 0.0034(6) -0.0009(6)
C30 0.0270(9) 0.0228(9) 0.0145(8) 0.0022(7) 0.0014(7) -0.0027(6)
C31 0.0152(8) 0.0142(7) 0.0165(7) 0.0029(6) 0.0010(6) 0.0000(6)
C32 0.0183(8) 0.0184(8) 0.0171(8) 0.0031(6) 0.0039(6) 0.0011(6)
C33 0.0246(9) 0.0182(8) 0.0148(8) 0.0077(6) 0.0005(7) -0.0005(6)
C34 0.0181(8) 0.0169(8) 0.0222(8) 0.0034(6) -0.0033(7) -0.0056(6)
C35 0.0171(8) 0.0186(8) 0.0261(9) -0.0009(6) 0.0034(7) -0.0015(7)
C36 0.0192(8) 0.0211(8) 0.0163(8) -0.0002(6) 0.0030(6) -0.0001(6)
N1 0.0143(6) 0.0151(6) 0.0150(6) -0.0015(5) 0.0022(5) -0.0017(5)
N2 0.0194(7) 0.0197(7) 0.0173(7) -0.0004(5) 0.0039(5) -0.0018(5)
N3 0.0146(7) 0.0191(7) 0.0132(6) -0.0007(5) 0.0023(5) -0.0007(5)
N4 0.0229(8) 0.0210(7) 0.0291(8) 0.0050(6) -0.0046(6) -0.0093(6)
O1 0.0366(8) 0.0304(7) 0.0247(7) 0.0060(6) -0.0120(6) -0.0053(5)
O2 0.0243(7) 0.0370(8) 0.0417(8) -0.0083(6) 0.0011(6) -0.0132(6)

loop_
_atom_type_symbol
_atom_type_description
_atom_type_scat_dispersion_real
_atom_type_scat_dispersion_imag
_atom_type_scat_source
C C 0.0181 0.0091 'International Tables Vol C Tables 4.2.6.8 and 6.1.1.4'
H H 0.0000 0.0000 'International Tables Vol C Tables 4.2.6.8 and 6.1.1.4'
N N 0.0311 0.0180 'International Tables Vol C Tables 4.2.6.8 and 6.1.1.4'
O O 0.0492 0.0322 'International Tables Vol C Tables 4.2.6.8 and 6.1.1.4'
Al Al 0.2130 0.2455 'International Tables Vol C Tables 4.2.6.8 and 6.1.1.4'

loop_
_geom_angle_atom_site_label_1
_geom_angle_atom_site_label_2
_geom_angle_atom_site_label_3
_geom_angle
N3 Al1 C3 109.68(7)
N3 Al1 C4 118.60(7)
C3 Al1 C4 115.12(8)
N3 Al1 N1 89.36(6)
C3 Al1 N1 111.47(7)
C4 Al1 N1 109.75(6)
N1 C1 C21 118.79(13)
N1 C1 C2 121.54(14)
C21 C1 C2 119.56(13)
C1 C2 H2A 109.5
C1 C2 H2B 109.5
H2A C2 H2B 109.5
C1 C2 H2C 109.5
H2A C2 H2C 109.5
H2B C2 H2C 109.5
Al1 C3 H3A 109.5
Al1 C3 H3B 109.5
H3A C3 H3B 109.5
Al1 C3 H3C 109.5
H3A C3 H3C 109.5
H3B C3 H3C 109.5
Al1 C4 H4A 109.5
Al1 C4 H4B 109.5
H4A C4 H4B 109.5
Al1 C4 H4C 109.5
H4A C4 H4C 109.5
H4B C4 H4C 109.5
C16 C11 C12 122.84(14)
C16 C11 N1 118.22(13)
C12 C11 N1 118.93(14)
C13 C12 C11 117.09(15)
C13 C12 C17 121.65(15)
C11 C12 C17 121.26(14)
C14 C13 C12 121.32(16)
C14 C13 H13 119.3
C12 C13 H13 119.3
C15 C14 C13 120.07(16)
C15 C14 H14 120.0
C13 C14 H14 120.0
C14 C15 C16 121.12(16)
C14 C15 H15 119.4
C16 C15 H15 119.4
C15 C16 C11 117.51(15)
C15 C16 C18 121.19(15)
C11 C16 C18 121.29(14)
C12 C17 H17A 109.5
C12 C17 H17B 109.5
H17A C17 H17B 109.5
C12 C17 H17C 109.5
H17A C17 H17C 109.5
H17B C17 H17C 109.5
C16 C18 H18A 109.5
C16 C18 H18B 109.5
H18A C18 H18B 109.5
C16 C18 H18C 109.5
H18A C18 H18C 109.5
H18B C18 H18C 109.5
C22 C21 C29 118.96(14)
C22 C21 C1 120.34(13)
C29 C21 C1 120.67(13)
C21 C22 N3 121.14(14)
C21 C22 C23 118.38(14)
N3 C22 C23 120.29(13)
C28 C23 C24 118.66(14)
C28 C23 C22 117.73(14)
C24 C23 C22 123.53(14)
C25 C24 C23 120.68(15)
C25 C24 H24 119.7
C23 C24 H24 119.7
C24 C25 C26 120.42(15)
C24 C25 H25 119.8
C26 C25 H25 119.8
C27 C26 C25 120.12(15)
C27 C26 H26 119.9
C25 C26 H26 119.9
C26 C27 C28 120.57(15)
C26 C27 H27 119.7
C28 C27 H27 119.7
N2 C28 C23 123.10(14)
N2 C28 C27 117.43(14)
C23 C28 C27 119.41(15)
N2 C29 C21 122.69(14)
N2 C29 C30 114.23(13)
C21 C29 C30 123.01(14)
C29 C30 H30A 109.5
C29 C30 H30B 109.5
H30A C30 H30B 109.5
C29 C30 H30C 109.5
H30A C30 H30C 109.5
H30B C30 H30C 109.5
N3 C31 C36 121.93(14)
N3 C31 C32 120.02(14)
C36 C31 C32 118.02(14)
C33 C32 C31 120.76(15)
C33 C32 H32 119.6
C31 C32 H32 119.6
C32 C33 C34 119.72(15)
C32 C33 H33 120.1
C34 C33 H33 120.1
C33 C34 C35 121.07(14)
C33 C34 N4 119.52(15)
C35 C34 N4 119.40(15)
C36 C35 C34 119.05(15)
C36 C35 H35 120.5
C34 C35 H35 120.5
C35 C36 C31 121.26(15)
C35 C36 H36 119.4
C31 C36 H36 119.4
C1 N1 C11 118.66(13)
C1 N1 Al1 120.42(11)
C11 N1 Al1 120.06(9)
C29 N2 C28 118.94(13)
C31 N3 C22 119.07(12)
C31 N3 Al1 131.09(10)
C22 N3 Al1 108.96(10)
O2 N4 O1 122.84(14)
O2 N4 C34 119.14(15)
O1 N4 C34 118.02(15)

loop_
_geom_bond_atom_site_label_1
_geom_bond_atom_site_label_2
_geom_bond_distance
Al1 N3 1.8974(13)
Al1 C3 1.9468(17)
Al1 C4 1.9591(16)
Al1 N1 1.9959(13)
C1 N1 1.297(2)
C1 C21 1.483(2)
C1 C2 1.504(2)
C2 H2A 0.98
C2 H2B 0.98
C2 H2C 0.98
C3 H3A 0.98
C3 H3B 0.98
C3 H3C 0.98
C4 H4A 0.98
C4 H4B 0.98
C4 H4C 0.98
C11 C16 1.396(2)
C11 C12 1.403(2)
C11 N1 1.4520(19)
C12 C13 1.394(2)
C12 C17 1.504(2)
C13 C14 1.385(3)
C13 H13 0.95
C14 C15 1.381(2)
C14 H14 0.95
C15 C16 1.395(2)
C15 H15 0.95
C16 C18 1.507(2)
C17 H17A 0.98
C17 H17B 0.98
C17 H17C 0.98
C18 H18A 0.98
C18 H18B 0.98
C18 H18C 0.98
C21 C22 1.399(2)
C21 C29 1.441(2)
C22 N3 1.4080(19)
C22 C23 1.432(2)
C23 C28 1.414(2)
C23 C24 1.417(2)
C24 C25 1.368(2)
C24 H24 0.95
C25 C26 1.412(2)
C25 H25 0.95
C26 C27 1.366(2)
C26 H26 0.95
C27 C28 1.416(2)
C27 H27 0.95
C28 N2 1.369(2)
C29 N2 1.314(2)
C29 C30 1.508(2)
C30 H30A 0.98
C30 H30B 0.98
C30 H30C 0.98
C31 N3 1.386(2)
C31 C36 1.410(2)
C31 C32 1.410(2)
C32 C33 1.374(2)
C32 H32 0.95
C33 C34 1.390(2)
C33 H33 0.95
C34 C35 1.390(2)
C34 N4 1.447(2)
C35 C36 1.378(2)
C35 H35 0.95
C36 H36 0.95
N4 O2 1.233(2)
N4 O1 1.2381(19)

loop_
_geom_hbond_atom_site_label_D
_geom_hbond_atom_site_label_H
_geom_hbond_atom_site_label_A
_geom_hbond_site_symmetry_A
_geom_hbond_distance_DH
_geom_hbond_distance_HA
_geom_hbond_distance_DA
_geom_hbond_angle_DHA
C2 H2A O1 1_454 0.98 2.44 3.407(2) 168.8

loop_
_geom_torsion_atom_site_label_1
_geom_torsion_atom_site_label_2
_geom_torsion_atom_site_label_3
_geom_torsion_atom_site_label_4
_geom_torsion
C16 C11 C12 C13 -2.1(2)
N1 C11 C12 C13 178.99(13)
C16 C11 C12 C17 178.52(14)
N1 C11 C12 C17 -0.3(2)
C11 C12 C13 C14 0.1(2)
C17 C12 C13 C14 179.46(15)
C12 C13 C14 C15 1.1(2)
C13 C14 C15 C16 -0.5(2)
C14 C15 C16 C11 -1.4(2)
C14 C15 C16 C18 178.07(15)
C12 C11 C16 C15 2.8(2)
N1 C11 C16 C15 -178.35(13)
C12 C11 C16 C18 -176.71(14)
N1 C11 C16 C18 2.2(2)
N1 C1 C21 C22 -41.7(2)
C2 C1 C21 C22 134.61(15)
N1 C1 C21 C29 140.25(15)
C2 C1 C21 C29 -43.4(2)
C29 C21 C22 N3 -173.44(13)
C1 C21 C22 N3 8.5(2)
C29 C21 C22 C23 1.5(2)
C1 C21 C22 C23 -176.52(13)
C21 C22 C23 C28 2.2(2)
N3 C22 C23 C28 177.25(13)
C21 C22 C23 C24 -174.41(14)
N3 C22 C23 C24 0.6(2)
C28 C23 C24 C25 3.0(2)
C22 C23 C24 C25 179.65(15)
C23 C24 C25 C26 0.2(2)
C24 C25 C26 C27 -2.4(2)
C25 C26 C27 C28 1.1(2)
C24 C23 C28 N2 172.94(14)
C22 C23 C28 N2 -3.9(2)
C24 C23 C28 C27 -4.2(2)
C22 C23 C28 C27 178.97(14)
C26 C27 C28 N2 -175.13(15)
C26 C27 C28 C23 2.2(2)
C22 C21 C29 N2 -4.3(2)
C1 C21 C29 N2 173.76(14)
C22 C21 C29 C30 172.55(14)
C1 C21 C29 C30 -9.4(2)
N3 C31 C32 C33 178.42(14)
C36 C31 C32 C33 -3.6(2)
C31 C32 C33 C34 2.2(2)
C32 C33 C34 C35 1.2(2)
C32 C33 C34 N4 -177.24(14)
C33 C34 C35 C36 -3.0(2)
N4 C34 C35 C36 175.44(14)
C34 C35 C36 C31 1.4(2)
N3 C31 C36 C35 179.70(14)
C32 C31 C36 C35 1.8(2)
C21 C1 N1 C11 178.79(13)
C2 C1 N1 C11 2.5(2)
C21 C1 N1 Al1 9.43(18)
C2 C1 N1 Al1 -166.84(11)
C16 C11 N1 C1 93.89(17)
C12 C11 N1 C1 -87.20(17)
C16 C11 N1 Al1 -96.70(14)
C12 C11 N1 Al1 82.21(15)
C21 C29 N2 C28 2.8(2)
C30 C29 N2 C28 -174.28(14)
C23 C28 N2 C29 1.3(2)
C27 C28 N2 C29 178.55(14)
C36 C31 N3 C22 20.0(2)
C32 C31 N3 C22 -162.19(14)
C36 C31 N3 Al1 -148.05(13)
C32 C31 N3 Al1 29.8(2)
C21 C22 N3 C31 -121.77(16)
C23 C22 N3 C31 63.35(19)
C21 C22 N3 Al1 48.69(16)
C23 C22 N3 Al1 -126.19(12)
C3 Al1 N3 C31 -139.47(14)
C4 Al1 N3 C31 -4.35(16)
N1 Al1 N3 C31 107.90(14)
C3 Al1 N3 C22 51.61(12)
C4 Al1 N3 C22 -173.28(10)
N1 Al1 N3 C22 -61.02(10)
C33 C34 N4 O2 -166.22(14)
C35 C34 N4 O2 15.3(2)
C33 C34 N4 O1 13.8(2)
C35 C34 N4 O1 -164.66(14)
